data_4125644
loop_
_publ_author_name
'Sagadevan, Arunachalam'
'Charpe, Vaibhav Pramod'
'Ragupathi, Ayyakkannu'
'Hwang, Kuo Chu'

_publ_section_title
;
 Visible Light Copper Photoredox-Catalyzed Aerobic Oxidative Coupling of
 Phenols and Terminal Alkynes: Regioselective Synthesis of Functionalized
 Ketones via C\\tb C Triple Bond Cleavage.
;
_journal_issue 8
_journal_name_full 'Journal of the American Chemical Society'
_journal_page_first 2896
_journal_page_last 2899
_journal_paper_doi 10.1021/jacs.6b13113
_journal_volume 139
_journal_year 2017
_chemical_formula_sum 'C14 H8 N O2'
_chemical_formula_weight 222.21
_space_group_crystal_system monoclinic
_space_group_IT_number 15
_space_group_name_Hall '-C 2yc'
_space_group_name_H-M_alt 'C 1 2/c 1'
_symmetry_space_group_name_Hall '-C 2yc'
_symmetry_space_group_name_H-M 'C 1 2/c 1'
_atom_sites_solution_hydrogens geom
_audit_creation_method SHELXL-2014/6
_cell_angle_alpha 90
_cell_angle_beta 96.376(14)
_cell_angle_gamma 90
_cell_formula_units_Z 8
_cell_length_a 11.080(7)
_cell_length_b 27.686(16)
_cell_length_c 9.526(6)
_cell_measurement_reflns_used 881
_cell_measurement_temperature 100(2)
_cell_measurement_theta_max 21.2843
_cell_measurement_theta_min 2.7764
_cell_volume 2904(3)
_computing_cell_refinement 'SAINT V8.34A (Bruker AXS Inc., 2013)'
_computing_data_collection 'APEX2 (Bruker AXS, 2010)'
_computing_data_reduction 'SAINT V8.34A (Bruker AXS Inc., 2013)'
_computing_molecular_graphics 'SHELXTL (Sheldrick, 2008)'
_computing_publication_material SHELXTL
_computing_structure_refinement 'SHELXL-2014/6 (Sheldrick, 2014)'
_diffrn_ambient_temperature 100(2)
_diffrn_detector_area_resol_mean 8.3333
_diffrn_measured_fraction_theta_full 0.955
_diffrn_measured_fraction_theta_max 0.949
_diffrn_measurement_device_type 'Bruker APEX-II CCD'
_diffrn_measurement_method '\f and \w scans'
_diffrn_radiation_type MoK\a
_diffrn_radiation_wavelength 0.71073
_diffrn_reflns_av_R_equivalents 0.0657
_diffrn_reflns_av_unetI/netI 0.0860
_diffrn_reflns_Laue_measured_fraction_full 0.955
_diffrn_reflns_Laue_measured_fraction_max 0.949
_diffrn_reflns_limit_h_max 12
_diffrn_reflns_limit_h_min -13
_diffrn_reflns_limit_k_max 34
_diffrn_reflns_limit_k_min -34
_diffrn_reflns_limit_l_max 11
_diffrn_reflns_limit_l_min -5
_diffrn_reflns_number 10127
_diffrn_reflns_point_group_measured_fraction_full 0.955
_diffrn_reflns_point_group_measured_fraction_max 0.949
_diffrn_reflns_theta_full 25.242
_diffrn_reflns_theta_max 26.540
_diffrn_reflns_theta_min 1.471
_exptl_absorpt_coefficient_mu 0.069
_exptl_absorpt_correction_T_max 0.9485
_exptl_absorpt_correction_T_min 0.7467
_exptl_absorpt_correction_type multi-scan
_exptl_absorpt_process_details 'SADABS V2014/4 (Bruker AXS Inc.)'
_exptl_crystal_colour Colorless
_exptl_crystal_density_diffrn 1.017
_exptl_crystal_density_meas ?
_exptl_crystal_density_method 'not measured'
_exptl_crystal_description Acicular
_exptl_crystal_F_000 920
_exptl_crystal_size_max 0.10
_exptl_crystal_size_mid 0.01
_exptl_crystal_size_min 0.01
_platon_squeeze_details
;
;
_refine_diff_density_max 0.334
_refine_diff_density_min -0.212
_refine_diff_density_rms 0.042
_refine_ls_extinction_method none
_refine_ls_goodness_of_fit_ref 0.886
_refine_ls_hydrogen_treatment constr
_refine_ls_matrix_type full
_refine_ls_number_parameters 154
_refine_ls_number_reflns 2867
_refine_ls_number_restraints 0
_refine_ls_restrained_S_all 0.886
_refine_ls_R_factor_all 0.1161
_refine_ls_R_factor_gt 0.0560
_refine_ls_shift/su_max 0.000
_refine_ls_shift/su_mean 0.000
_refine_ls_structure_factor_coef Fsqd
_refine_ls_weighting_details 'w=1/[\s^2^(Fo^2^)+(0.0654P)^2^] where P=(Fo^2^+2Fc^2^)/3'
_refine_ls_weighting_scheme calc
_refine_ls_wR_factor_gt 0.1214
_refine_ls_wR_factor_ref 0.1371
_reflns_Friedel_coverage 0.000
_reflns_number_gt 1471
_reflns_number_total 2867
_reflns_threshold_expression 'I > 2\s(I)'
_cod_data_source_file ja6b13113_si_004.cif
_cod_data_source_block mo_160410lts
_cod_depositor_comments
;
The following automatic conversions were performed:

'_exptl_crystal_density_meas' value 'not measured' was changed to '?'
- the value is perceived as not measured.

Automatic conversion script
Id: cif_fix_values 4973 2017-02-22 13:04:09Z antanas 
;
_cod_database_code 4125644
_shelx_space_group_comment
;
The symmetry employed for this shelxl refinement is uniquely defined
by the following loop, which should always be used as a source of
symmetry information in preference to the above space-group names.
They are only intended as comments.
;
_shelxl_version_number 2014/6

loop_
_space_group_symop_operation_xyz
'x, y, z'
'-x, y, -z+1/2'
'x+1/2, y+1/2, z'
'-x+1/2, y+1/2, -z+1/2'
'-x, -y, -z'
'x, -y, z-1/2'
'-x+1/2, -y+1/2, -z'
'x+1/2, -y+1/2, z-1/2'

loop_
_atom_site_label
_atom_site_type_symbol
_atom_site_fract_x
_atom_site_fract_y
_atom_site_fract_z
_atom_site_U_iso_or_equiv
_atom_site_adp_type
_atom_site_occupancy
_atom_site_site_symmetry_order
_atom_site_calc_flag
_atom_site_refinement_flags_posn
_atom_site_refinement_flags_adp
C1 C 0.6862(2) 0.29498(7) 0.8388(2) 0.0328(6) Uani 1 1 d . .
C2 C 0.7862(2) 0.30926(7) 0.7708(2) 0.0353(6) Uani 1 1 d . .
H1 H 0.8134 0.3418 0.7764 0.042 Uiso 1 1 calc R U
C3 C 0.8443(2) 0.27595(7) 0.6963(2) 0.0342(6) Uani 1 1 d . .
H2 H 0.9115 0.2858 0.6492 0.041 Uiso 1 1 calc R U
C4 C 0.8066(2) 0.22764(7) 0.6882(2) 0.0302(6) Uani 1 1 d . .
C5 C 0.8739(2) 0.19414(8) 0.6069(2) 0.0339(6) Uani 1 1 d . .
C6 C 0.8595(2) 0.14061(7) 0.6157(2) 0.0301(6) Uani 1 1 d . .
C7 C 0.8698(2) 0.11342(7) 0.4950(2) 0.0357(6) Uani 1 1 d . .
H6 H 0.8809 0.1294 0.4091 0.043 Uiso 1 1 calc R U
C8 C 0.8641(2) 0.06386(7) 0.4978(2) 0.0397(6) Uani 1 1 d . .
H5 H 0.8717 0.0459 0.4143 0.048 Uiso 1 1 calc R U
C9 C 0.8472(2) 0.03977(7) 0.6227(2) 0.0377(6) Uani 1 1 d . .
C10 C 0.8428(3) -0.01233(8) 0.6255(2) 0.0438(7) Uani 1 1 d . .
C15 C 0.6469(2) 0.24758(7) 0.8312(2) 0.0339(6) Uani 1 1 d . .
H8 H 0.5794 0.2379 0.8778 0.041 Uiso 1 1 calc R U
C12 C 0.8384(2) 0.06701(7) 0.7449(2) 0.0374(6) Uani 1 1 d . .
H4 H 0.8287 0.0511 0.8313 0.045 Uiso 1 1 calc R U
C13 C 0.8439(2) 0.11666(7) 0.7406(2) 0.0355(6) Uani 1 1 d . .
H3 H 0.8369 0.1348 0.8241 0.043 Uiso 1 1 calc R U
C14 C 0.7064(2) 0.21441(7) 0.7554(2) 0.0322(6) Uani 1 1 d . .
H7 H 0.6784 0.1820 0.7490 0.039 Uiso 1 1 calc R U
C11 C 0.8413(3) -0.05451(8) 0.6231(2) 0.0494(8) Uani 1 1 d . .
H9 H 0.8401 -0.0888 0.6212 0.059 Uiso 1 1 calc R U
O1 O 0.62900(15) 0.32935(5) 0.91087(16) 0.0402(5) Uani 1 1 d . .
O2 O 0.94746(16) 0.21024(5) 0.52858(17) 0.0395(5) Uani 1 1 d . .

loop_
_atom_site_aniso_label
_atom_site_aniso_U_11
_atom_site_aniso_U_22
_atom_site_aniso_U_33
_atom_site_aniso_U_23
_atom_site_aniso_U_13
_atom_site_aniso_U_12
C1 0.0524(16) 0.0220(12) 0.0262(14) -0.0012(9) 0.0140(12) 0.0022(11)
C2 0.0482(16) 0.0229(11) 0.0376(16) -0.0009(9) 0.0174(13) -0.0057(11)
C3 0.0447(15) 0.0277(12) 0.0338(15) 0.0036(9) 0.0207(13) 0.0004(11)
C4 0.0443(15) 0.0239(11) 0.0250(13) 0.0007(9) 0.0161(12) 0.0005(10)
C5 0.0443(16) 0.0309(12) 0.0276(14) 0.0025(10) 0.0094(13) 0.0018(11)
C6 0.0429(15) 0.0259(11) 0.0237(13) 0.0028(9) 0.0135(11) 0.0036(10)
C7 0.0567(17) 0.0306(12) 0.0226(13) 0.0023(9) 0.0164(12) 0.0027(11)
C8 0.0722(19) 0.0301(13) 0.0193(13) -0.0019(9) 0.0161(13) 0.0046(12)
C9 0.0648(19) 0.0279(12) 0.0225(14) -0.0011(9) 0.0150(13) 0.0035(11)
C10 0.084(2) 0.0335(14) 0.0175(13) 0.0006(9) 0.0233(14) 0.0074(13)
C15 0.0472(16) 0.0271(12) 0.0304(14) 0.0008(9) 0.0181(12) -0.0030(11)
C12 0.0662(18) 0.0294(12) 0.0198(13) 0.0039(9) 0.0186(13) 0.0044(12)
C13 0.0580(17) 0.0303(12) 0.0218(13) -0.0039(9) 0.0205(12) 0.0037(11)
C14 0.0498(16) 0.0198(11) 0.0293(13) -0.0013(9) 0.0145(12) -0.0013(10)
C11 0.098(2) 0.0269(13) 0.0285(15) 0.0011(10) 0.0319(15) 0.0044(14)
O1 0.0632(12) 0.0220(8) 0.0396(11) -0.0067(7) 0.0247(9) 0.0053(8)
O2 0.0561(11) 0.0326(8) 0.0348(10) 0.0017(7) 0.0277(9) -0.0010(8)

loop_
_atom_type_symbol
_atom_type_description
_atom_type_scat_dispersion_real
_atom_type_scat_dispersion_imag
_atom_type_scat_source
C C 0.0033 0.0016 'International Tables Vol C Tables 4.2.6.8 and 6.1.1.4'
H H 0.0000 0.0000 'International Tables Vol C Tables 4.2.6.8 and 6.1.1.4'
O O 0.0106 0.0060 'International Tables Vol C Tables 4.2.6.8 and 6.1.1.4'
N N 0.0061 0.0033 'International Tables Vol C Tables 4.2.6.8 and 6.1.1.4'

loop_
_geom_angle_atom_site_label_1
_geom_angle_atom_site_label_2
_geom_angle_atom_site_label_3
_geom_angle
O1 C1 C15 121.7(2)
O1 C1 C2 118.01(19)
C15 C1 C2 120.3(2)
C3 C2 C1 119.5(2)
C3 C2 H1 120.3
C1 C2 H1 120.3
C2 C3 C4 121.2(2)
C2 C3 H2 119.4
C4 C3 H2 119.4
C14 C4 C3 118.3(2)
C14 C4 C5 123.76(19)
C3 C4 C5 117.9(2)
O2 C5 C4 119.7(2)
O2 C5 C6 118.0(2)
C4 C5 C6 122.3(2)
C7 C6 C13 118.6(2)
C7 C6 C5 118.2(2)
C13 C6 C5 123.1(2)
C8 C7 C6 121.1(2)
C8 C7 H6 119.4
C6 C7 H6 119.4
C7 C8 C9 120.3(2)
C7 C8 H5 119.8
C9 C8 H5 119.8
C8 C9 C12 118.7(2)
C8 C9 C10 120.1(2)
C12 C9 C10 121.2(2)
C11 C10 C9 177.4(3)
C14 C15 C1 119.6(2)
C14 C15 H8 120.2
C1 C15 H8 120.2
C13 C12 C9 120.4(2)
C13 C12 H4 119.8
C9 C12 H4 119.8
C12 C13 C6 120.8(2)
C12 C13 H3 119.6
C6 C13 H3 119.6
C15 C14 C4 121.2(2)
C15 C14 H7 119.4
C4 C14 H7 119.4
C10 C11 H9 180.0

loop_
_geom_bond_atom_site_label_1
_geom_bond_atom_site_label_2
_geom_bond_distance
C1 O1 1.369(3)
C1 C15 1.382(3)
C1 C2 1.401(3)
C2 C3 1.368(3)
C2 H1 0.9500
C3 C4 1.401(3)
C3 H2 0.9500
C4 C14 1.391(3)
C4 C5 1.464(3)
C5 O2 1.247(3)
C5 C6 1.494(3)
C6 C7 1.390(3)
C6 C13 1.390(3)
C7 C8 1.374(3)
C7 H6 0.9500
C8 C9 1.395(3)
C8 H5 0.9500
C9 C12 1.399(3)
C9 C10 1.444(3)
C10 C11 1.168(3)
C15 C14 1.380(3)
C15 H8 0.9500
C12 C13 1.377(3)
C12 H4 0.9500
C13 H3 0.9500
C14 H7 0.9500
C11 H9 0.9500

loop_
_platon_squeeze_void_nr
_platon_squeeze_void_average_x
_platon_squeeze_void_average_y
_platon_squeeze_void_average_z
_platon_squeeze_void_volume
_platon_squeeze_void_count_electrons
1 0.500 0.000 -0.023 432.0 116.1
2 1.000 0.500 -0.022 432.0 116.1
